data_7005030
loop_
_publ_author_name
'Stander, Elzet'
'Cronje, Stephanie'
'Raubenheimer, Helgard G.'

_publ_section_title
;
 Preparing alpha,beta-unsaturated Fischer-type carbene complexes via an
 unforeseen route.
;
_journal_issue 4
_journal_name_full 'Dalton transactions (Cambridge, England : 2003)'
_journal_page_first 424
_journal_page_last 429
_journal_paper_doi 10.1039/b615079a
_journal_year 2007
_chemical_formula_moiety 'C11 H11 Cr N O6'
_chemical_formula_sum 'C11 H11 Cr N O6'
_chemical_formula_weight 305.21
_chemical_name_systematic
;
?
;
_space_group_IT_number 14
_symmetry_cell_setting monoclinic
_symmetry_space_group_name_Hall '-P 2ybc'
_symmetry_space_group_name_H-M 'P 1 21/c 1'
_atom_sites_solution_hydrogens geom
_atom_sites_solution_primary direct
_atom_sites_solution_secondary difmap
_audit_creation_method SHELXL-97
_cell_angle_alpha 90.00
_cell_angle_beta 93.130(1)
_cell_angle_gamma 90.00
_cell_formula_units_Z 4
_cell_length_a 10.4705(7)
_cell_length_b 6.7453(5)
_cell_length_c 18.4712(13)
_cell_measurement_reflns_used 3626
_cell_measurement_temperature 100(2)
_cell_measurement_theta_max 28.181
_cell_measurement_theta_min 2.8645
_cell_volume 1302.61(16)
_computing_cell_refinement 'SAINT (Bruker, 2002)'
_computing_data_collection 'SMART (Bruker, 2001)'
_computing_data_reduction SAINT
_computing_molecular_graphics
;
X-Seed (Barbour, 2001; Atwood and Barbour, 2003)
;
_computing_publication_material
;
X-Seed
;
_computing_structure_refinement 'SHELXL-97 (Sheldrick, 1997)'
_computing_structure_solution 'SHELXS-97 (Sheldrick, 1997)'
_diffrn_ambient_temperature 100(2)
_diffrn_measured_fraction_theta_full 0.928
_diffrn_measured_fraction_theta_max 0.928
_diffrn_measurement_device_type 'Bruker APEX CCD area-detector'
_diffrn_measurement_method /w
_diffrn_radiation_monochromator graphite
_diffrn_radiation_source 'fine-focus sealed tube'
_diffrn_radiation_type MoK\a
_diffrn_radiation_wavelength 0.71073
_diffrn_reflns_av_R_equivalents 0.0220
_diffrn_reflns_av_sigmaI/netI 0.0292
_diffrn_reflns_limit_h_max 13
_diffrn_reflns_limit_h_min -13
_diffrn_reflns_limit_k_max 8
_diffrn_reflns_limit_k_min -8
_diffrn_reflns_limit_l_max 18
_diffrn_reflns_limit_l_min -24
_diffrn_reflns_number 7796
_diffrn_reflns_theta_full 28.29
_diffrn_reflns_theta_max 28.29
_diffrn_reflns_theta_min 1.95
_diffrn_standards_number 0
_exptl_absorpt_coefficient_mu 0.899
_exptl_absorpt_correction_T_max 0.9155
_exptl_absorpt_correction_T_min 0.8998
_exptl_absorpt_correction_type multi-scan
_exptl_absorpt_process_details 'SADABS, Blessing, Acta Cryst. A51 (1995) 33-38'
_exptl_crystal_colour Yellow
_exptl_crystal_density_diffrn 1.556
_exptl_crystal_density_method 'not measured'
_exptl_crystal_description Prism
_exptl_crystal_F_000 624
_exptl_crystal_size_max 0.12
_exptl_crystal_size_mid 0.10
_exptl_crystal_size_min 0.10
_refine_diff_density_max 0.410
_refine_diff_density_min -0.229
_refine_diff_density_rms 0.072
_refine_ls_extinction_method none
_refine_ls_goodness_of_fit_ref 1.045
_refine_ls_hydrogen_treatment constr
_refine_ls_matrix_type full
_refine_ls_number_parameters 175
_refine_ls_number_reflns 2999
_refine_ls_number_restraints 0
_refine_ls_restrained_S_all 1.045
_refine_ls_R_factor_all 0.0366
_refine_ls_R_factor_gt 0.0330
_refine_ls_shift/su_max 0.001
_refine_ls_shift/su_mean 0.000
_refine_ls_structure_factor_coef Fsqd
_refine_ls_weighting_details 'calc w=1/[\s^2^(Fo^2^)+(0.0375P)^2^+0.9804P] where P=(Fo^2^+2Fc^2^)/3'
_refine_ls_weighting_scheme calc
_refine_ls_wR_factor_gt 0.0797
_refine_ls_wR_factor_ref 0.0817
_reflns_number_gt 2753
_reflns_number_total 2999
_reflns_threshold_expression >2sigma(I)
_cod_data_source_file b615079a.txt
_cod_data_source_block Complex_2a
_cod_original_sg_symbol_H-M P21/c
_cod_database_code 7005030

loop_
_symmetry_equiv_pos_as_xyz
'x, y, z'
'-x, y+1/2, -z+1/2'
'-x, -y, -z'
'x, -y-1/2, z-1/2'

loop_
_atom_site_label
_atom_site_type_symbol
_atom_site_fract_x
_atom_site_fract_y
_atom_site_fract_z
_atom_site_U_iso_or_equiv
_atom_site_adp_type
_atom_site_occupancy
_atom_site_symmetry_multiplicity
_atom_site_calc_flag
_atom_site_refinement_flags
_atom_site_disorder_assembly
_atom_site_disorder_group
Cr1 Cr 0.79478(2) 0.58108(4) 0.088686(14) 0.01075(9) Uani 1 1 d . . .
O1 O 0.81270(12) 0.66492(19) 0.25725(7) 0.0179(3) Uani 1 1 d . . .
O2 O 0.92542(13) 0.1769(2) 0.09032(8) 0.0259(3) Uani 1 1 d . . .
O3 O 0.79585(13) 0.6437(2) -0.07313(7) 0.0229(3) Uani 1 1 d . . .
O4 O 1.05913(12) 0.7689(2) 0.09221(8) 0.0263(3) Uani 1 1 d . . .
O5 O 0.65473(12) 0.96938(19) 0.10756(7) 0.0216(3) Uani 1 1 d . . .
O6 O 0.53849(11) 0.37344(19) 0.06203(7) 0.0187(3) Uani 1 1 d . . .
N1 N 0.69308(14) 0.4511(2) 0.35352(8) 0.0172(3) Uani 1 1 d . . .
H1 H 0.7327 0.5634 0.3456 0.021 Uiso 1 1 calc R . .
C1 C 0.77743(15) 0.5399(3) 0.20174(9) 0.0133(3) Uani 1 1 d . . .
C2 C 0.71234(16) 0.3752(3) 0.22719(9) 0.0147(3) Uani 1 1 d . . .
H2 H 0.6918 0.2763 0.1918 0.018 Uiso 1 1 calc R . .
C3 C 0.67242(15) 0.3331(3) 0.29732(9) 0.0151(3) Uani 1 1 d . . .
C4 C 0.65701(19) 0.4151(3) 0.42765(10) 0.0221(4) Uani 1 1 d . . .
H4A H 0.6104 0.2894 0.4296 0.033 Uiso 1 1 calc R . .
H4B H 0.6023 0.5233 0.4430 0.033 Uiso 1 1 calc R . .
H4C H 0.7342 0.4083 0.4600 0.033 Uiso 1 1 calc R . .
C5 C 0.59950(18) 0.1442(3) 0.30728(11) 0.0222(4) Uani 1 1 d . . .
H5A H 0.6439 0.0635 0.3449 0.033 Uiso 1 1 calc R . .
H5B H 0.5938 0.0703 0.2615 0.033 Uiso 1 1 calc R . .
H5C H 0.5132 0.1755 0.3219 0.033 Uiso 1 1 calc R . .
C6 C 0.89396(18) 0.8334(3) 0.2471(1) 0.0208(4) Uani 1 1 d . . .
H6A H 0.9799 0.7877 0.2367 0.031 Uiso 1 1 calc R . .
H6C H 0.8985 0.9142 0.2913 0.031 Uiso 1 1 calc R . .
H6B H 0.8588 0.9131 0.2064 0.031 Uiso 1 1 calc R . .
C7 C 0.87716(16) 0.3285(3) 0.08891(10) 0.0164(3) Uani 1 1 d . . .
C8 C 0.79627(16) 0.6167(3) -0.01128(9) 0.0155(3) Uani 1 1 d . . .
C9 C 0.95931(16) 0.7014(3) 0.09439(9) 0.0161(3) Uani 1 1 d . . .
C10 C 0.70932(16) 0.8245(3) 0.09996(9) 0.0142(3) Uani 1 1 d . . .
C11 C 0.63421(16) 0.4521(2) 0.07320(9) 0.0137(3) Uani 1 1 d . . .

loop_
_atom_site_aniso_label
_atom_site_aniso_U_11
_atom_site_aniso_U_22
_atom_site_aniso_U_33
_atom_site_aniso_U_23
_atom_site_aniso_U_13
_atom_site_aniso_U_12
Cr1 0.01218(15) 0.01026(15) 0.00986(14) 0.00010(9) 0.00114(9) -0.00023(9)
O1 0.0247(6) 0.0173(6) 0.0117(6) -0.0016(5) 0.0007(5) -0.0076(5)
O2 0.0245(7) 0.0154(7) 0.0380(8) 0.0013(6) 0.0053(6) 0.0040(5)
O3 0.0265(7) 0.0292(7) 0.0133(7) 0.0016(5) 0.0028(5) 0.0004(6)
O4 0.0172(6) 0.0261(8) 0.0361(8) -0.0054(6) 0.0051(6) -0.0047(6)
O5 0.0220(7) 0.0154(6) 0.0271(7) -0.0030(5) -0.0013(5) 0.0039(5)
O6 0.0165(6) 0.0193(6) 0.0200(7) 0.0002(5) -0.0016(5) -0.0019(5)
N1 0.0197(7) 0.0196(8) 0.0122(7) 0.0024(6) 0.0022(6) -0.0007(6)
C1 0.0129(8) 0.0138(8) 0.0130(8) 0.0001(6) -0.0011(6) 0.0015(6)
C2 0.0169(8) 0.0147(8) 0.0124(8) 0.0000(6) -0.0003(6) -0.0005(6)
C3 0.0123(8) 0.0163(8) 0.0168(8) 0.0037(7) 0.0006(6) 0.0026(6)
C4 0.0243(9) 0.0301(11) 0.0122(8) 0.0039(7) 0.0038(7) 0.0024(8)
C5 0.0248(9) 0.0224(9) 0.0199(9) 0.0039(7) 0.0053(7) -0.0037(8)
C6 0.028(1) 0.0188(9) 0.0153(9) -0.0024(7) 0.0000(7) -0.0101(7)
C7 0.0156(8) 0.0175(9) 0.0163(8) 0.0004(7) 0.0025(6) -0.0024(7)
C8 0.0151(8) 0.0146(8) 0.0171(9) -0.0009(6) 0.0026(6) -0.0004(6)
C9 0.0179(8) 0.0141(8) 0.0165(8) -0.0014(7) 0.0026(6) 0.0017(7)
C10 0.0143(8) 0.0171(9) 0.0109(8) 0.0007(6) -0.0004(6) -0.0032(6)
C11 0.0178(8) 0.0130(8) 0.0104(8) 0.0009(6) 0.0022(6) 0.0027(6)

loop_
_atom_type_symbol
_atom_type_description
_atom_type_scat_dispersion_real
_atom_type_scat_dispersion_imag
_atom_type_scat_source
C C 0.0033 0.0016 'International Tables Vol C Tables 4.2.6.8 and 6.1.1.4'
H H 0.0000 0.0000 'International Tables Vol C Tables 4.2.6.8 and 6.1.1.4'
N N 0.0061 0.0033 'International Tables Vol C Tables 4.2.6.8 and 6.1.1.4'
O O 0.0106 0.0060 'International Tables Vol C Tables 4.2.6.8 and 6.1.1.4'
Cr Cr 0.3209 0.6236 'International Tables Vol C Tables 4.2.6.8 and 6.1.1.4'

loop_
_geom_angle_atom_site_label_1
_geom_angle_atom_site_label_2
_geom_angle_atom_site_label_3
_geom_angle
_geom_angle_site_symmetry_1
_geom_angle_site_symmetry_3
_geom_angle_publ_flag
C8 Cr1 C10 91.54(7) . . ?
C8 Cr1 C11 88.00(7) . . ?
C10 Cr1 C11 89.66(7) . . ?
C8 Cr1 C9 86.75(7) . . ?
C10 Cr1 C9 93.22(7) . . ?
C11 Cr1 C9 174.08(7) . . ?
C8 Cr1 C7 95.10(8) . . ?
C10 Cr1 C7 173.24(7) . . ?
C11 Cr1 C7 89.29(7) . . ?
C9 Cr1 C7 88.45(7) . . ?
C8 Cr1 C1 175.58(7) . . ?
C10 Cr1 C1 86.49(7) . . ?
C11 Cr1 C1 88.03(7) . . ?
C9 Cr1 C1 97.30(7) . . ?
C7 Cr1 C1 86.79(7) . . ?
C1 O1 C6 121.93(13) . . ?
C3 N1 C4 126.77(16) . . ?
C3 N1 H1 116.6 . . ?
C4 N1 H1 116.6 . . ?
O1 C1 C2 110.84(14) . . ?
O1 C1 Cr1 128.64(12) . . ?
C2 C1 Cr1 120.25(12) . . ?
C1 C2 C3 129.97(16) . . ?
C1 C2 H2 115.0 . . ?
C3 C2 H2 115.0 . . ?
N1 C3 C2 123.91(16) . . ?
N1 C3 C5 118.63(16) . . ?
C2 C3 C5 117.44(16) . . ?
N1 C4 H4A 109.5 . . ?
N1 C4 H4B 109.5 . . ?
H4A C4 H4B 109.5 . . ?
N1 C4 H4C 109.5 . . ?
H4A C4 H4C 109.5 . . ?
H4B C4 H4C 109.5 . . ?
C3 C5 H5A 109.5 . . ?
C3 C5 H5B 109.5 . . ?
H5A C5 H5B 109.5 . . ?
C3 C5 H5C 109.5 . . ?
H5A C5 H5C 109.5 . . ?
H5B C5 H5C 109.5 . . ?
O1 C6 H6A 109.5 . . ?
O1 C6 H6C 109.5 . . ?
H6A C6 H6C 109.5 . . ?
O1 C6 H6B 109.5 . . ?
H6A C6 H6B 109.5 . . ?
H6C C6 H6B 109.5 . . ?
O2 C7 Cr1 178.67(16) . . ?
O3 C8 Cr1 178.19(16) . . ?
O4 C9 Cr1 174.51(16) . . ?
O5 C10 Cr1 178.10(15) . . ?
O6 C11 Cr1 178.16(15) . . ?

loop_
_geom_bond_atom_site_label_1
_geom_bond_atom_site_label_2
_geom_bond_distance
_geom_bond_site_symmetry_2
_geom_bond_publ_flag
Cr1 C8 1.8630(18) . ?
Cr1 C10 1.8870(18) . ?
Cr1 C11 1.9007(17) . ?
Cr1 C9 1.9020(18) . ?
Cr1 C7 1.9098(18) . ?
Cr1 C1 2.1242(17) . ?
O1 C1 1.363(2) . ?
O1 C6 1.438(2) . ?
O2 C7 1.140(2) . ?
O3 C8 1.157(2) . ?
O4 C9 1.143(2) . ?
O5 C10 1.145(2) . ?
O6 C11 1.143(2) . ?
N1 C3 1.317(2) . ?
N1 C4 1.461(2) . ?
N1 H1 0.8800 . ?
C1 C2 1.398(2) . ?
C2 C3 1.412(2) . ?
C2 H2 0.9500 . ?
C3 C5 1.502(2) . ?
C4 H4A 0.9800 . ?
C4 H4B 0.9800 . ?
C4 H4C 0.9800 . ?
C5 H5A 0.9800 . ?
C5 H5B 0.9800 . ?
C5 H5C 0.9800 . ?
C6 H6A 0.9800 . ?
C6 H6C 0.9800 . ?
C6 H6B 0.9800 . ?

loop_
_geom_hbond_atom_site_label_D
_geom_hbond_atom_site_label_H
_geom_hbond_atom_site_label_A
_geom_hbond_distance_DH
_geom_hbond_distance_HA
_geom_hbond_distance_DA
_geom_hbond_angle_DHA
_geom_hbond_site_symmetry_A
N1 H1 O1 0.88 2.00 2.6558(19) 130.9 .

loop_
_geom_torsion_atom_site_label_1
_geom_torsion_atom_site_label_2
_geom_torsion_atom_site_label_3
_geom_torsion_atom_site_label_4
_geom_torsion
_geom_torsion_site_symmetry_1
_geom_torsion_site_symmetry_2
_geom_torsion_site_symmetry_3
_geom_torsion_site_symmetry_4
_geom_torsion_publ_flag
C6 O1 C1 C2 172.49(15) . . . . ?
C6 O1 C1 Cr1 -13.5(2) . . . . ?
C10 Cr1 C1 O1 -52.68(15) . . . . ?
C11 Cr1 C1 O1 -142.46(15) . . . . ?
C9 Cr1 C1 O1 40.12(16) . . . . ?
C7 Cr1 C1 O1 128.15(15) . . . . ?
C10 Cr1 C1 C2 120.88(14) . . . . ?
C11 Cr1 C1 C2 31.10(14) . . . . ?
C9 Cr1 C1 C2 -146.32(14) . . . . ?
C7 Cr1 C1 C2 -58.30(14) . . . . ?
O1 C1 C2 C3 5.4(3) . . . . ?
Cr1 C1 C2 C3 -169.23(14) . . . . ?
C4 N1 C3 C2 -178.58(16) . . . . ?
C4 N1 C3 C5 2.9(3) . . . . ?
C1 C2 C3 N1 -0.6(3) . . . . ?
C1 C2 C3 C5 177.94(17) . . . . ?
